data_2204956
loop_
_publ_author_name
'Chen, Yan-Dan'
'Zhang, Li-Yi'
'Chen, Zhong-Ning'

_publ_section_title
;
 (Acetonitrile)(2,2'-bipyridine)tricarbonylrhenium(I) perchlorate
;
_journal_issue 1
_journal_name_full 'Acta Crystallographica Section E'
_journal_page_first m121
_journal_page_last m122
_journal_paper_doi 10.1107/S1600536804032246
_journal_volume 61
_journal_year 2005
_chemical_formula_iupac '[Re (C2 H3 N) (C10 H8 N2) (C O)3] Cl O4'
_chemical_formula_moiety 'C15 H11 N3 O3 Re + , Cl O4 -'
_chemical_formula_sum 'C15 H11 Cl N3 O7 Re'
_chemical_formula_weight 566.92
_chemical_name_common 'Re C15 H11 N3 Cl O7'
_chemical_name_systematic
;
(Acetonitrile)(2,2'-bipyridine)tricarbonylrhenium(I) perchlorate
;
_space_group_IT_number 15
_symmetry_cell_setting monoclinic
_symmetry_space_group_name_Hall '-C 2yc'
_symmetry_space_group_name_H-M 'C 1 2/c 1'
_atom_sites_solution_hydrogens geom
_atom_sites_solution_primary direct
_atom_sites_solution_secondary difmap
_audit_creation_method SHELXL97
_cell_angle_alpha 90.00
_cell_angle_beta 119.572(10)
_cell_angle_gamma 90.00
_cell_formula_units_Z 8
_cell_length_a 33.745(5)
_cell_length_b 6.3132(11)
_cell_length_c 18.793(4)
_cell_measurement_reflns_used 4993
_cell_measurement_temperature 293(2)
_cell_measurement_theta_max 27.4835
_cell_measurement_theta_min 3.2857
_cell_volume 3482.1(11)
_computing_cell_refinement 'SMART and SAINT (Siemens, 1994)'
_computing_data_collection 'SMART (Siemens, 1996)'
_computing_data_reduction 'XPREP in SHELXTL (Siemens, 1994)'
_computing_molecular_graphics SHELXTL
_computing_publication_material SHELXTL
_computing_structure_refinement SHELXTL
_computing_structure_solution SHELXTL)
_diffrn_ambient_temperature 130.1500
_diffrn_detector_area_resol_mean 14.6306
_diffrn_measured_fraction_theta_full 0.992
_diffrn_measured_fraction_theta_max 0.992
_diffrn_measurement_device_type 'Rigaku Mercury70'
_diffrn_measurement_method 'CCD profile-fitting'
_diffrn_radiation_monochromator graphite
_diffrn_radiation_source 'Rotating anode'
_diffrn_radiation_type 'Mo K\a'
_diffrn_radiation_wavelength 0.71073
_diffrn_reflns_av_R_equivalents 0.0293
_diffrn_reflns_av_sigmaI/netI 0.0249
_diffrn_reflns_limit_h_max 29
_diffrn_reflns_limit_h_min -43
_diffrn_reflns_limit_k_max 8
_diffrn_reflns_limit_k_min -8
_diffrn_reflns_limit_l_max 23
_diffrn_reflns_limit_l_min -24
_diffrn_reflns_number 12732
_diffrn_reflns_theta_full 27.49
_diffrn_reflns_theta_max 27.49
_diffrn_reflns_theta_min 3.41
_diffrn_standards_decay_% 0
_diffrn_standards_number 0
_exptl_absorpt_coefficient_mu 7.178
_exptl_absorpt_correction_T_max 0.113
_exptl_absorpt_correction_T_min 0.043
_exptl_absorpt_correction_type multi-scan
_exptl_absorpt_process_details '(SADABS; Sheldrick, 1996)'
_exptl_crystal_colour yellow
_exptl_crystal_density_diffrn 2.163
_exptl_crystal_density_meas ?
_exptl_crystal_density_method .
_exptl_crystal_description prism
_exptl_crystal_F_000 2160
_exptl_crystal_size_max 0.55
_exptl_crystal_size_mid 0.40
_exptl_crystal_size_min 0.30
_refine_diff_density_max 2.503
_refine_diff_density_min -2.445
_refine_ls_extinction_method none
_refine_ls_goodness_of_fit_ref 1.090
_refine_ls_hydrogen_treatment constr
_refine_ls_matrix_type full
_refine_ls_number_parameters 244
_refine_ls_number_reflns 3966
_refine_ls_number_restraints 0
_refine_ls_restrained_S_all 1.090
_refine_ls_R_factor_all 0.0253
_refine_ls_R_factor_gt 0.0238
_refine_ls_shift/su_max 0.002
_refine_ls_shift/su_mean 0.000
_refine_ls_structure_factor_coef Fsqd
_refine_ls_weighting_details 'calc w = 1/[\s^2^(Fo^2^)+(0.0365P)^2^+5.5480P] where P=(Fo^2^+2Fc^2^)/3'
_refine_ls_weighting_scheme calc
_refine_ls_wR_factor_gt 0.0606
_refine_ls_wR_factor_ref 0.0614
_reflns_number_gt 3745
_reflns_number_total 3966
_reflns_threshold_expression I>2\s(I)
_cod_data_source_file rz6027.cif
_cod_data_source_block I
_cod_depositor_comments
;
The following automatic conversions were performed:
'_symmetry_cell_setting' value 'Monoclinic' changed to 'monoclinic'
according to '/home/saulius/struct/CIF-dictionaries/cif_core.dic'
dictionary named 'cif_core.dic' version 2.4.1 from 2010-06-29.

Automatic conversion script
Id: cif_fix_enum 1527 2010-12-29 10:47:43Z saulius 

The following automatic conversions were performed:

'_symmetry_cell_setting' value 'Monoclinic' changed to 'monoclinic'
according to /home/saulius/struct/CIF-dictionaries/cif_core.dic
dictionary named 'cif_core.dic' version 2.4.1 from 2010-06-29.

Automatic conversion script
Id: cif_fix_values 1715 2011-07-08 13:25:40Z adriana 
;
_cod_original_sg_symbol_H-M C2/c
_cod_database_code 2204956
_cod_database_fobs_code 2204956

loop_
_symmetry_equiv_pos_as_xyz
'x, y, z'
'-x, y, -z+1/2'
'x+1/2, y+1/2, z'
'-x+1/2, y+1/2, -z+1/2'
'-x, -y, -z'
'x, -y, z-1/2'
'-x+1/2, -y+1/2, -z'
'x+1/2, -y+1/2, z-1/2'

loop_
_atom_site_label
_atom_site_fract_x
_atom_site_fract_y
_atom_site_fract_z
_atom_site_U_iso_or_equiv
_atom_site_adp_type
_atom_site_calc_flag
_atom_site_refinement_flags
_atom_site_occupancy
_atom_site_type_symbol
Re 0.570648(4) 1.058495(18) 0.204326(7) 0.01148(6) Uani d . 1 Re
N1 0.63532(9) 0.9050(4) 0.23938(16) 0.0125(5) Uani d . 1 N
N2 0.62202(9) 1.2595(4) 0.29842(15) 0.0129(5) Uani d . 1 N
N3 0.58441(9) 1.2290(4) 0.12046(16) 0.0159(5) Uani d . 1 N
C31 0.51723(11) 1.2289(5) 0.17478(19) 0.0185(7) Uani d . 1 C
C12 0.64638(13) 1.5612(5) 0.3874(2) 0.0174(7) Uani d . 1 C
H12A 0.6388 1.6836 0.4056 0.021 Uiso calc R 1 H
C11 0.61268(12) 1.4348(5) 0.3279(2) 0.0153(6) Uani d . 1 C
H11A 0.5824 1.4732 0.3076 0.018 Uiso calc R 1 H
C41 0.55802(11) 0.9139(5) 0.2809(2) 0.0156(6) Uani d . 1 C
C5 0.67384(11) 1.0053(5) 0.29561(18) 0.0144(6) Uani d . 1 C
C14 0.70129(11) 1.3182(5) 0.39040(19) 0.0173(6) Uani d . 1 C
H14A 0.7313 1.2743 0.4117 0.021 Uiso calc R 1 H
C51 0.58895(10) 1.3152(5) 0.07203(19) 0.0164(6) Uani d . 1 C
C15 0.66620(10) 1.2005(5) 0.32970(18) 0.0140(6) Uani d . 1 C
C2 0.68122(12) 0.6359(5) 0.2259(2) 0.0194(7) Uani d . 1 C
H2B 0.6828 0.5103 0.2016 0.023 Uiso calc R 1 H
C3 0.72039(12) 0.7379(6) 0.2825(2) 0.0211(7) Uani d . 1 C
H3B 0.7489 0.6826 0.2968 0.025 Uiso calc R 1 H
C4 0.71649(12) 0.9245(5) 0.3179(2) 0.0181(7) Uani d . 1 C
H4B 0.7425 0.9949 0.3564 0.022 Uiso calc R 1 H
C1 0.63979(11) 0.7240(5) 0.20612(19) 0.0169(6) Uani d . 1 C
H1B 0.6135 0.6550 0.1678 0.020 Uiso calc R 1 H
C21 0.53262(12) 0.8599(6) 0.1205(2) 0.0214(7) Uani d . 1 C
C13 0.69137(12) 1.5016(6) 0.4192(2) 0.0188(6) Uani d . 1 C
H13A 0.7146 1.5831 0.4593 0.023 Uiso calc R 1 H
C52 0.59441(13) 1.4297(6) 0.0105(2) 0.0231(8) Uani d . 1 C
H52A 0.6174 1.5367 0.0365 0.028 Uiso calc R 1 H
H52B 0.5660 1.4952 -0.0274 0.028 Uiso calc R 1 H
H52C 0.6034 1.3330 -0.0183 0.028 Uiso calc R 1 H
O41 0.54842(8) 0.8296(4) 0.32447(14) 0.0208(5) Uani d . 1 O
O4 0.79882(11) 0.5629(4) 0.4817(2) 0.0329(7) Uani d . 1 O
O31 0.48542(9) 1.3297(4) 0.15739(16) 0.0294(6) Uani d . 1 O
O3 0.82798(10) 0.5738(4) 0.39152(18) 0.0317(7) Uani d . 1 O
O2 0.81000(9) 0.2461(4) 0.42782(16) 0.0258(5) Uani d . 1 O
O21 0.51093(9) 0.7376(5) 0.07130(16) 0.0344(6) Uani d . 1 O
O1 0.87303(11) 0.4419(5) 0.5246(2) 0.0430(8) Uani d . 1 O
Cl 0.82773(3) 0.45588(12) 0.45672(5) 0.01887(17) Uani d . 1 Cl

loop_
_atom_site_aniso_label
_atom_site_aniso_U_11
_atom_site_aniso_U_22
_atom_site_aniso_U_33
_atom_site_aniso_U_12
_atom_site_aniso_U_13
_atom_site_aniso_U_23
Re 0.00864(8) 0.01332(8) 0.01116(8) -0.00090(4) 0.00386(6) 0.00004(4)
N1 0.0101(13) 0.0149(12) 0.0124(12) 0.0004(10) 0.0055(11) 0.0009(10)
N2 0.0130(13) 0.0145(12) 0.0124(12) -0.0010(10) 0.0072(10) 0.0009(9)
N3 0.0138(13) 0.0180(13) 0.0141(13) -0.0005(10) 0.0054(11) -0.0015(10)
C31 0.0164(16) 0.0215(16) 0.0161(15) -0.0001(13) 0.0070(13) 0.0032(12)
C12 0.0236(18) 0.0161(16) 0.0153(16) -0.0011(12) 0.0117(14) -0.0022(11)
C11 0.0153(16) 0.0165(16) 0.0157(15) -0.0006(11) 0.0089(13) -0.0004(11)
C41 0.0095(15) 0.0171(15) 0.0175(15) 0.0036(11) 0.0046(13) -0.0003(12)
C5 0.0137(15) 0.0161(14) 0.0133(14) -0.0017(13) 0.0067(12) 0.0022(12)
C14 0.0141(15) 0.0203(16) 0.0156(14) -0.0015(12) 0.0060(12) -0.0020(12)
C51 0.0121(14) 0.0192(15) 0.0141(14) 0.0001(12) 0.0036(12) -0.0031(12)
C15 0.0145(15) 0.0156(15) 0.0121(14) -0.0001(12) 0.0067(12) 0.0007(11)
C2 0.0262(18) 0.0160(16) 0.0191(16) 0.0051(13) 0.0135(14) 0.0011(12)
C3 0.0195(17) 0.0254(17) 0.0207(16) 0.0037(13) 0.0117(14) 0.0020(13)
C4 0.0128(16) 0.0217(17) 0.0179(16) 0.0010(12) 0.0061(13) 0.0011(12)
C1 0.0197(16) 0.0160(15) 0.0164(15) -0.0009(12) 0.0099(13) -0.0016(12)
C21 0.0182(17) 0.0240(18) 0.0212(17) -0.0028(14) 0.0092(14) 0.0000(14)
C13 0.0206(17) 0.0202(15) 0.0144(15) -0.0068(14) 0.0076(13) -0.0035(13)
C52 0.0228(19) 0.030(2) 0.0172(17) -0.0033(13) 0.0101(15) 0.0030(13)
O41 0.0166(12) 0.0257(13) 0.0208(12) 0.0012(10) 0.0097(10) 0.0070(10)
O4 0.0345(17) 0.0297(16) 0.0424(17) -0.0048(11) 0.0250(15) -0.0137(12)
O31 0.0206(13) 0.0360(15) 0.0303(14) 0.0127(12) 0.0115(11) 0.0115(12)
O3 0.0281(16) 0.0344(16) 0.0321(15) -0.0057(11) 0.0145(13) 0.0027(11)
O2 0.0238(13) 0.0248(13) 0.0285(13) -0.0064(10) 0.0128(11) -0.0098(10)
O21 0.0268(15) 0.0382(16) 0.0298(14) -0.0130(12) 0.0075(12) -0.0164(12)
O1 0.0224(16) 0.045(2) 0.0344(17) -0.0021(12) -0.0070(13) -0.0014(13)
Cl 0.0145(4) 0.0203(4) 0.0186(4) -0.0033(3) 0.0057(3) -0.0043(3)

loop_
_atom_type_symbol
_atom_type_description
_atom_type_scat_dispersion_real
_atom_type_scat_dispersion_imag
_atom_type_scat_source
C C 0.0033 0.0016 'International Tables Vol C Tables 4.2.6.8 and 6.1.1.4'
H H 0.0000 0.0000 'International Tables Vol C Tables 4.2.6.8 and 6.1.1.4'
N N 0.0061 0.0033 'International Tables Vol C Tables 4.2.6.8 and 6.1.1.4'
O O 0.0106 0.0060 'International Tables Vol C Tables 4.2.6.8 and 6.1.1.4'
Cl Cl 0.1484 0.1585 'International Tables Vol C Tables 4.2.6.8 and 6.1.1.4'
Re Re -1.0185 7.2310 'International Tables Vol C Tables 4.2.6.8 and 6.1.1.4'

loop_
_geom_angle_atom_site_label_1
_geom_angle_atom_site_label_2
_geom_angle_atom_site_label_3
_geom_angle
_geom_angle_publ_flag
N1 Re N2 74.63(10) yes
N1 Re N3 84.08(10) yes
N1 Re C21 97.00(13) yes
N1 Re C31 172.62(12) yes
N1 Re C41 97.01(12) yes
N2 Re N3 85.96(10) yes
N2 Re C21 171.42(13) yes
N2 Re C31 99.51(12) yes
N2 Re C41 92.92(12) yes
N3 Re C21 91.37(13) yes
N3 Re C31 91.09(12) yes
N3 Re C41 178.18(12) yes
C21 Re C31 88.68(15) yes
C21 Re C41 89.94(14) yes
C31 Re C41 87.68(13) yes
C51 N3 Re 175.4(3) ?
C1 N1 C5 118.2(3) ?
C1 N1 Re 124.3(2) ?
C5 N1 Re 117.4(2) ?
C11 N2 C15 118.6(3) ?
C11 N2 Re 124.2(2) ?
C15 N2 Re 117.2(2) ?
O31 C31 Re 179.7(3) ?
C13 C12 C11 118.7(3) ?
C13 C12 H12A 120.6 ?
C11 C12 H12A 120.6 ?
N2 C11 C12 122.7(3) ?
N2 C11 H11A 118.6 ?
C12 C11 H11A 118.6 ?
O41 C41 Re 176.9(3) ?
N1 C5 C4 121.0(3) ?
N1 C5 C15 115.0(3) ?
C4 C5 C15 123.9(3) ?
C15 C14 C13 119.7(3) ?
C15 C14 H14A 120.1 ?
C13 C14 H14A 120.1 ?
N3 C51 C52 178.7(4) ?
N2 C15 C14 121.3(3) ?
N2 C15 C5 115.7(3) ?
C14 C15 C5 123.1(3) ?
C1 C2 C3 118.6(3) ?
C1 C2 H2B 120.7 ?
C3 C2 H2B 120.7 ?
C2 C3 C4 118.9(3) ?
C2 C3 H3B 120.6 ?
C4 C3 H3B 120.6 ?
C5 C4 C3 119.9(3) ?
C5 C4 H4B 120.1 ?
C3 C4 H4B 120.1 ?
N1 C1 C2 123.4(3) ?
N1 C1 H1B 118.3 ?
C2 C1 H1B 118.3 ?
O21 C21 Re 178.1(3) ?
C12 C13 C14 119.0(3) ?
C12 C13 H13A 120.5 ?
C14 C13 H13A 120.5 ?
C51 C52 H52A 109.5 ?
C51 C52 H52B 109.5 ?
H52A C52 H52B 109.5 ?
C51 C52 H52C 109.5 ?
H52A C52 H52C 109.5 ?
H52B C52 H52C 109.5 ?
O1 Cl O3 109.8(2) ?
O1 Cl O4 109.6(2) ?
O3 Cl O4 108.90(18) ?
O1 Cl O2 109.93(17) ?
O3 Cl O2 109.26(17) ?
O4 Cl O2 109.32(16) ?

loop_
_geom_bond_atom_site_label_1
_geom_bond_atom_site_label_2
_geom_bond_distance
_geom_bond_publ_flag
Re N1 2.172(3) yes
Re N2 2.172(3) yes
Re N3 2.140(3) yes
Re C21 1.925(4) yes
Re C31 1.931(3) yes
Re C41 1.921(3) yes
N3 C51 1.133(4) ?
N1 C1 1.346(4) ?
N1 C5 1.361(4) ?
N2 C11 1.343(4) ?
N2 C15 1.357(4) ?
C31 O31 1.148(4) ?
C12 C13 1.381(5) ?
C12 C11 1.387(5) ?
C12 H12A 0.9300 ?
C11 H11A 0.9300 ?
C41 O41 1.149(4) ?
C5 C4 1.383(5) ?
C5 C15 1.469(4) ?
C14 C15 1.386(4) ?
C14 C13 1.387(5) ?
C14 H14A 0.9300 ?
C51 C52 1.451(5) ?
C2 C1 1.374(5) ?
C2 C3 1.380(5) ?
C2 H2B 0.9300 ?
C3 C4 1.391(5) ?
C3 H3B 0.9300 ?
C4 H4B 0.9300 ?
C1 H1B 0.9300 ?
C21 O21 1.148(4) ?
C13 H13A 0.9300 ?
C52 H52A 0.9600 ?
C52 H52B 0.9600 ?
C52 H52C 0.9600 ?
O4 Cl 1.442(3) ?
O3 Cl 1.437(3) ?
O2 Cl 1.444(3) ?
O1 Cl 1.431(3) ?
